data_7131688
loop_
_publ_author_name
'Zhang, Ming'
'Nian, Beifang'
'Wu, Zhibang'
'Guo, Jianhua'
'Chen, Zhuo'
'Yuan, Caifeng'
'Huang, Xuankun'
'Shen, Yiwen'
'Zhang, Hongbin'
'Tang, E.'

_publ_section_title
;
 Molybdenum(V)-mediated switching of the C(sp<sup>2</sup>)-Se bond of
 phenylselenyl-functionalized arenes or heterocycles under mild
 conditions.
;
_journal_issue 49
_journal_name_full 'Chemical communications (Cambridge, England)'
_journal_page_first 7599
_journal_page_last 7602
_journal_paper_doi 10.1039/d3cc01119d
_journal_volume 59
_journal_year 2023
_chemical_formula_moiety 'C15 H7 Br O2 Se'
_chemical_formula_sum 'C15 H7 Br O2 Se'
_chemical_formula_weight 378.08
_chemical_melting_point 369.9(13)
_chemical_name_systematic 3-bromo-11H-benzo[4,5]selenopheno[3,2-b]chromen-11-one
_space_group_crystal_system monoclinic
_space_group_IT_number 14
_space_group_name_Hall '-P 2ybc'
_space_group_name_H-M_alt 'P 1 21/c 1'
_atom_sites_solution_hydrogens geom
_audit_creation_date 2022-07-15
_audit_creation_method
;
Olex2 1.5
(compiled 2021.12.09 svn.r5202d8cf for OlexSys, GUI svn.r6439)
;
_audit_update_record
;
2022-07-27 deposited with the CCDC.	2023-05-12 downloaded from the CCDC.
;
_cell_angle_alpha 90
_cell_angle_beta 107.078(6)
_cell_angle_gamma 90
_cell_formula_units_Z 4
_cell_length_a 12.133(2)
_cell_length_b 7.2784(13)
_cell_length_c 14.645(2)
_cell_measurement_reflns_used 9939
_cell_measurement_temperature 100(2)
_cell_measurement_theta_max 28.28
_cell_measurement_theta_min 2.92
_cell_volume 1236.3(3)
_computing_cell_refinement 'SAINT V8.38A (Bruker AXS Inc., 2017)'
_computing_data_collection 'Bruker APEX3'
_computing_data_reduction 'SAINT V8.38A (Bruker AXS Inc., 2017)'
_computing_molecular_graphics 'Olex2 1.5 (Dolomanov et al., 2009)'
_computing_publication_material 'Olex2 1.5 (Dolomanov et al., 2009)'
_computing_structure_refinement 'SHELXL 2018/3 (Sheldrick, 2015)'
_computing_structure_solution 'SHELXT 2014/5 (Sheldrick, 2014)'
_diffrn_ambient_temperature 100.00
_diffrn_measured_fraction_theta_full 0.999
_diffrn_measured_fraction_theta_max 0.998
_diffrn_measurement_device_type 'Bruker D8 VENTURE'
_diffrn_measurement_method '\f and \w scans'
_diffrn_radiation_type MoK\a
_diffrn_radiation_wavelength 0.71073
_diffrn_reflns_av_R_equivalents 0.0754
_diffrn_reflns_av_unetI/netI 0.0379
_diffrn_reflns_Laue_measured_fraction_full 0.999
_diffrn_reflns_Laue_measured_fraction_max 0.998
_diffrn_reflns_limit_h_max 16
_diffrn_reflns_limit_h_min -16
_diffrn_reflns_limit_k_max 9
_diffrn_reflns_limit_k_min -9
_diffrn_reflns_limit_l_max 18
_diffrn_reflns_limit_l_min -19
_diffrn_reflns_number 28000
_diffrn_reflns_point_group_measured_fraction_full 0.999
_diffrn_reflns_point_group_measured_fraction_max 0.998
_diffrn_reflns_theta_full 25.242
_diffrn_reflns_theta_max 28.302
_diffrn_reflns_theta_min 2.910
_diffrn_source 'fine-focus sealed tube'
_diffrn_source_current 1.4
_diffrn_source_power 0.07
_diffrn_source_voltage 50.0
_diffrn_standards_number 0
_exptl_absorpt_coefficient_mu 6.261
_exptl_absorpt_correction_T_max 0.7457
_exptl_absorpt_correction_T_min 0.4644
_exptl_absorpt_correction_type multi-scan
_exptl_absorpt_process_details
;
SADABS-2016/2 (Bruker,2016/2) was used for absorption correction.
wR2(int) was 0.1297 before and 0.0793 after correction.
The Ratio of minimum to maximum transmission is 0.6228.
The \l/2 correction factor is Not present.
;
_exptl_crystal_colour yellow
_exptl_crystal_colour_primary colourless
_exptl_crystal_density_diffrn 2.031
_exptl_crystal_description block
_exptl_crystal_F_000 728
_exptl_crystal_recrystallization_method 'Re-crystallisation from solvent'
_exptl_crystal_size_max 0.25
_exptl_crystal_size_mid 0.23
_exptl_crystal_size_min 0.2
_refine_diff_density_max 0.433
_refine_diff_density_min -0.344
_refine_diff_density_rms 0.083
_refine_ls_extinction_coef 0.0035(5)
_refine_ls_extinction_expression Fc^*^=kFc[1+0.001xFc^2^\l^3^/sin(2\q)]^-1/4^
_refine_ls_extinction_method 'SHELXL-2014/7 (Sheldrick 2014'
_refine_ls_goodness_of_fit_ref 1.035
_refine_ls_hydrogen_treatment constr
_refine_ls_matrix_type full
_refine_ls_number_parameters 173
_refine_ls_number_reflns 3075
_refine_ls_number_restraints 0
_refine_ls_restrained_S_all 1.035
_refine_ls_R_factor_all 0.0286
_refine_ls_R_factor_gt 0.0238
_refine_ls_shift/su_max 0.002
_refine_ls_shift/su_mean 0.000
_refine_ls_structure_factor_coef Fsqd
_refine_ls_weighting_details 'w=1/[\s^2^(Fo^2^)+1.0174P] where P=(Fo^2^+2Fc^2^)/3'
_refine_ls_weighting_scheme calc
_refine_ls_wR_factor_gt 0.0510
_refine_ls_wR_factor_ref 0.0524
_reflns_Friedel_coverage 0.000
_reflns_number_gt 2777
_reflns_number_total 3075
_reflns_threshold_expression 'I > 2\s(I)'
_cod_data_source_file d3cc01119d2.cif
_cod_data_source_block 1_CCDC1
_cod_depositor_comments
;
The following automatic conversions were performed:

data item '_chemical_melting_point' value '95.5-98 \%C' was changed
to '369.9(13)' -- it was converted from degrees Celsius (C) to
kelvins (K), the average value was taken and precision was estimated.

Automatic conversion script
Id: cif_fix_values 8170 2020-07-09 18:12:32Z antanas 

 Adding full bibliography for 7131687--7131688.cif.
;
_cod_original_cell_volume 1236.2(4)
_cod_database_code 7131688
_shelx_shelxl_version_number 2014/7
_shelx_space_group_comment
;
The symmetry employed for this shelxl refinement is uniquely defined
by the following loop, which should always be used as a source of
symmetry information in preference to the above space-group names.
They are only intended as comments.
;
_shelx_estimated_absorpt_t_max 0.367
_shelx_estimated_absorpt_t_min 0.304
_olex2_refinement_description
;
1. Fixed Uiso
 At 1.2 times of:
  All C(H) groups
2.a Aromatic/amide H refined with riding coordinates:
 C2(H2), C3(H3), C6(H6), C12(H12), C13(H13), C14(H14), C15(H15)
;
_olex2_submission_special_instructions 'No special instructions were received'

loop_
_space_group_symop_operation_xyz
'x, y, z'
'-x, y+1/2, -z+1/2'
'-x, -y, -z'
'x, -y-1/2, z-1/2'

loop_
_atom_site_label
_atom_site_type_symbol
_atom_site_fract_x
_atom_site_fract_y
_atom_site_fract_z
_atom_site_U_iso_or_equiv
_atom_site_adp_type
_atom_site_occupancy
_atom_site_site_symmetry_order
_atom_site_calc_flag
_atom_site_refinement_flags_posn
_atom_site_refinement_flags_adp
_atom_site_refinement_flags_occupancy
_atom_site_disorder_assembly
_atom_site_disorder_group
Br1 Br 0.95752(2) 0.41201(3) 0.88627(2) 0.02247(8) Uani 1 1 d . . . . .
Se1 Se 0.54838(2) 0.73159(3) 0.31459(2) 0.01810(7) Uani 1 1 d . . . . .
O1 O 0.63159(11) 0.64876(19) 0.59855(9) 0.0143(3) Uani 1 1 d . . . . .
O2 O 0.80504(13) 0.5569(2) 0.39823(11) 0.0256(3) Uani 1 1 d . . . . .
C1 C 0.89515(17) 0.4628(3) 0.75414(14) 0.0164(4) Uani 1 1 d . . . . .
C2 C 0.95954(17) 0.4209(3) 0.69190(15) 0.0187(4) Uani 1 1 d . . . . .
H2 H 1.0339 0.3671 0.7150 0.022 Uiso 1 1 calc R U . . .
C3 C 0.91270(17) 0.4595(3) 0.59644(15) 0.0175(4) Uani 1 1 d . . . . .
H3 H 0.9558 0.4317 0.5535 0.021 Uiso 1 1 calc R U . . .
C4 C 0.80300(17) 0.5389(3) 0.56071(14) 0.0151(4) Uani 1 1 d . . . . .
C5 C 0.74101(16) 0.5752(3) 0.62559(14) 0.0143(4) Uani 1 1 d . . . . .
C6 C 0.78684(17) 0.5398(3) 0.72313(14) 0.0156(4) Uani 1 1 d . . . . .
H6 H 0.7447 0.5680 0.7667 0.019 Uiso 1 1 calc R U . . .
C7 C 0.75350(17) 0.5810(3) 0.45807(14) 0.0172(4) Uani 1 1 d . . . . .
C8 C 0.63850(17) 0.6553(3) 0.43663(14) 0.0155(4) Uani 1 1 d . . . . .
C9 C 0.58449(16) 0.6873(3) 0.50454(14) 0.0141(4) Uani 1 1 d . . . . .
C10 C 0.47183(16) 0.7696(3) 0.47303(14) 0.0144(4) Uani 1 1 d . . . . .
C11 C 0.43638(17) 0.8046(3) 0.37441(14) 0.0164(4) Uani 1 1 d . . . . .
C12 C 0.32984(18) 0.8862(3) 0.32950(15) 0.0191(4) Uani 1 1 d . . . . .
H12 H 0.3064 0.9097 0.2628 0.023 Uiso 1 1 calc R U . . .
C13 C 0.25993(17) 0.9315(3) 0.38544(16) 0.0200(4) Uani 1 1 d . . . . .
H13 H 0.1871 0.9867 0.3565 0.024 Uiso 1 1 calc R U . . .
C14 C 0.29407(17) 0.8977(3) 0.48430(15) 0.0184(4) Uani 1 1 d . . . . .
H14 H 0.2445 0.9307 0.5212 0.022 Uiso 1 1 calc R U . . .
C15 C 0.39931(16) 0.8168(3) 0.52818(14) 0.0156(4) Uani 1 1 d . . . . .
H15 H 0.4222 0.7934 0.5949 0.019 Uiso 1 1 calc R U . . .

loop_
_atom_site_aniso_label
_atom_site_aniso_U_11
_atom_site_aniso_U_22
_atom_site_aniso_U_33
_atom_site_aniso_U_23
_atom_site_aniso_U_13
_atom_site_aniso_U_12
Br1 0.01755(11) 0.02970(13) 0.01775(11) 0.00455(8) 0.00144(8) 0.00399(8)
Se1 0.01749(11) 0.02323(12) 0.01315(10) 0.00062(7) 0.00386(8) -0.00020(8)
O1 0.0115(6) 0.0167(7) 0.0142(6) 0.0014(5) 0.0031(5) 0.0016(5)
O2 0.0218(8) 0.0377(9) 0.0200(7) -0.0012(7) 0.0105(6) 0.0052(7)
C1 0.0154(9) 0.0156(10) 0.0157(9) 0.0005(7) 0.0007(7) -0.0015(7)
C2 0.0134(9) 0.0166(10) 0.0243(10) -0.0008(8) 0.0027(8) 0.0003(8)
C3 0.0149(9) 0.0163(10) 0.0229(10) -0.0036(8) 0.0080(8) -0.0005(7)
C4 0.0138(9) 0.0141(9) 0.0169(9) -0.0017(7) 0.0039(7) -0.0014(7)
C5 0.0116(9) 0.0119(9) 0.0183(9) -0.0011(7) 0.0027(7) -0.0002(7)
C6 0.0140(9) 0.0158(9) 0.0167(9) -0.0010(7) 0.0043(7) -0.0005(7)
C7 0.0157(9) 0.0173(10) 0.0188(9) -0.0025(8) 0.0053(8) -0.0023(8)
C8 0.0158(9) 0.0154(9) 0.0139(9) -0.0011(7) 0.0024(7) -0.0006(7)
C9 0.0135(9) 0.0125(9) 0.0151(9) 0.0004(7) 0.0024(7) -0.0022(7)
C10 0.0124(9) 0.0110(9) 0.0180(9) -0.0001(7) 0.0019(7) -0.0035(7)
C11 0.0163(9) 0.0144(9) 0.0185(9) 0.0005(7) 0.0050(8) -0.0036(7)
C12 0.0165(10) 0.0174(10) 0.0197(10) 0.0044(8) -0.0002(8) -0.0028(8)
C13 0.0123(9) 0.0145(10) 0.0302(11) 0.0022(8) 0.0015(8) -0.0015(7)
C14 0.0149(9) 0.0155(10) 0.0260(11) -0.0010(8) 0.0078(8) -0.0014(7)
C15 0.0147(9) 0.0147(9) 0.0172(9) 0.0000(7) 0.0044(8) -0.0023(7)

loop_
_atom_type_symbol
_atom_type_description
_atom_type_scat_dispersion_real
_atom_type_scat_dispersion_imag
_atom_type_scat_source
C C 0.0033 0.0016 'International Tables Vol C Tables 4.2.6.8 and 6.1.1.4'
H H 0.0000 0.0000 'International Tables Vol C Tables 4.2.6.8 and 6.1.1.4'
Br Br -0.2901 2.4595 'International Tables Vol C Tables 4.2.6.8 and 6.1.1.4'
O O 0.0106 0.0060 'International Tables Vol C Tables 4.2.6.8 and 6.1.1.4'
Se Se -0.0929 2.2259 'International Tables Vol C Tables 4.2.6.8 and 6.1.1.4'

loop_
_geom_angle_atom_site_label_1
_geom_angle_atom_site_label_2
_geom_angle_atom_site_label_3
_geom_angle
_geom_angle_site_symmetry_1
_geom_angle_site_symmetry_3
_geom_angle_publ_flag
C8 Se1 C11 86.52(9) . . ?
C9 O1 C5 117.10(15) . . ?
C2 C1 Br1 119.43(15) . . ?
C6 C1 Br1 118.17(15) . . ?
C6 C1 C2 122.40(18) . . ?
C1 C2 H2 120.8 . . ?
C3 C2 C1 118.39(18) . . ?
C3 C2 H2 120.8 . . ?
C2 C3 H3 119.1 . . ?
C2 C3 C4 121.80(18) . . ?
C4 C3 H3 119.1 . . ?
C3 C4 C7 121.49(18) . . ?
C5 C4 C3 117.67(18) . . ?
C5 C4 C7 120.84(17) . . ?
O1 C5 C4 122.89(17) . . ?
O1 C5 C6 115.23(17) . . ?
C6 C5 C4 121.88(18) . . ?
C1 C6 C5 117.84(18) . . ?
C1 C6 H6 121.1 . . ?
C5 C6 H6 121.1 . . ?
O2 C7 C4 123.73(18) . . ?
O2 C7 C8 124.09(19) . . ?
C8 C7 C4 112.18(17) . . ?
C7 C8 Se1 124.87(14) . . ?
C9 C8 Se1 111.88(15) . . ?
C9 C8 C7 123.17(18) . . ?
O1 C9 C8 123.80(17) . . ?
O1 C9 C10 119.30(17) . . ?
C8 C9 C10 116.90(18) . . ?
C11 C10 C9 112.39(17) . . ?
C15 C10 C9 128.00(18) . . ?
C15 C10 C11 119.61(18) . . ?
C10 C11 Se1 112.32(15) . . ?
C12 C11 Se1 126.18(16) . . ?
C12 C11 C10 121.49(19) . . ?
C11 C12 H12 121.1 . . ?
C13 C12 C11 117.78(19) . . ?
C13 C12 H12 121.1 . . ?
C12 C13 H13 119.2 . . ?
C12 C13 C14 121.51(19) . . ?
C14 C13 H13 119.2 . . ?
C13 C14 H14 119.8 . . ?
C15 C14 C13 120.42(19) . . ?
C15 C14 H14 119.8 . . ?
C10 C15 H15 120.4 . . ?
C14 C15 C10 119.19(18) . . ?
C14 C15 H15 120.4 . . ?

loop_
_geom_bond_atom_site_label_1
_geom_bond_atom_site_label_2
_geom_bond_distance
_geom_bond_site_symmetry_2
_geom_bond_publ_flag
Br1 C1 1.896(2) . ?
Se1 C8 1.884(2) . ?
Se1 C11 1.896(2) . ?
O1 C5 1.377(2) . ?
O1 C9 1.356(2) . ?
O2 C7 1.230(2) . ?
C1 C2 1.397(3) . ?
C1 C6 1.377(3) . ?
C2 H2 0.9500 . ?
C2 C3 1.375(3) . ?
C3 H3 0.9500 . ?
C3 C4 1.404(3) . ?
C4 C5 1.399(3) . ?
C4 C7 1.478(3) . ?
C5 C6 1.396(3) . ?
C6 H6 0.9500 . ?
C7 C8 1.442(3) . ?
C8 C9 1.362(3) . ?
C9 C10 1.438(3) . ?
C10 C11 1.404(3) . ?
C10 C15 1.401(3) . ?
C11 C12 1.399(3) . ?
C12 H12 0.9500 . ?
C12 C13 1.381(3) . ?
C13 H13 0.9500 . ?
C13 C14 1.406(3) . ?
C14 H14 0.9500 . ?
C14 C15 1.381(3) . ?
C15 H15 0.9500 . ?

loop_
_geom_hbond_atom_site_label_D
_geom_hbond_atom_site_label_H
_geom_hbond_atom_site_label_A
_geom_hbond_distance_DH
_geom_hbond_distance_HA
_geom_hbond_distance_DA
_geom_hbond_angle_DHA
_geom_hbond_site_symmetry_A
C6 H6 Se1 0.95 3.05 3.900(2) 150.4 4_576
C12 H12 O2 0.95 2.58 3.484(3) 158.9 2_655

loop_
_geom_torsion_atom_site_label_1
_geom_torsion_atom_site_label_2
_geom_torsion_atom_site_label_3
_geom_torsion_atom_site_label_4
_geom_torsion
_geom_torsion_site_symmetry_1
_geom_torsion_site_symmetry_2
_geom_torsion_site_symmetry_3
_geom_torsion_site_symmetry_4
_geom_torsion_publ_flag
Br1 C1 C2 C3 -179.80(15) . . . . ?
Br1 C1 C6 C5 -179.38(14) . . . . ?
Se1 C8 C9 O1 -178.59(14) . . . . ?
Se1 C8 C9 C10 0.4(2) . . . . ?
Se1 C11 C12 C13 -179.41(15) . . . . ?
O1 C5 C6 C1 178.76(17) . . . . ?
O1 C9 C10 C11 178.67(16) . . . . ?
O1 C9 C10 C15 -0.6(3) . . . . ?
O2 C7 C8 Se1 -1.1(3) . . . . ?
O2 C7 C8 C9 -177.5(2) . . . . ?
C1 C2 C3 C4 -0.1(3) . . . . ?
C2 C1 C6 C5 0.4(3) . . . . ?
C2 C3 C4 C5 -1.1(3) . . . . ?
C2 C3 C4 C7 179.62(18) . . . . ?
C3 C4 C5 O1 -178.45(17) . . . . ?
C3 C4 C5 C6 2.0(3) . . . . ?
C3 C4 C7 O2 -2.8(3) . . . . ?
C3 C4 C7 C8 177.79(18) . . . . ?
C4 C5 C6 C1 -1.6(3) . . . . ?
C4 C7 C8 Se1 178.35(14) . . . . ?
C4 C7 C8 C9 1.9(3) . . . . ?
C5 O1 C9 C8 0.9(3) . . . . ?
C5 O1 C9 C10 -178.12(16) . . . . ?
C5 C4 C7 O2 178.0(2) . . . . ?
C5 C4 C7 C8 -1.5(3) . . . . ?
C6 C1 C2 C3 0.4(3) . . . . ?
C7 C4 C5 O1 0.8(3) . . . . ?
C7 C4 C5 C6 -178.75(18) . . . . ?
C7 C8 C9 O1 -1.7(3) . . . . ?
C7 C8 C9 C10 177.26(18) . . . . ?
C8 Se1 C11 C10 0.05(15) . . . . ?
C8 Se1 C11 C12 179.44(19) . . . . ?
C8 C9 C10 C11 -0.4(3) . . . . ?
C8 C9 C10 C15 -179.67(19) . . . . ?
C9 O1 C5 C4 -0.4(3) . . . . ?
C9 O1 C5 C6 179.17(16) . . . . ?
C9 C10 C11 Se1 0.2(2) . . . . ?
C9 C10 C11 C12 -179.27(18) . . . . ?
C9 C10 C15 C14 179.05(19) . . . . ?
C10 C11 C12 C13 -0.1(3) . . . . ?
C11 Se1 C8 C7 -177.04(18) . . . . ?
C11 Se1 C8 C9 -0.25(15) . . . . ?
C11 C10 C15 C14 -0.2(3) . . . . ?
C11 C12 C13 C14 0.2(3) . . . . ?
C12 C13 C14 C15 -0.3(3) . . . . ?
C13 C14 C15 C10 0.3(3) . . . . ?
C15 C10 C11 Se1 179.51(14) . . . . ?
C15 C10 C11 C12 0.1(3) . . . . ?
